data_7101583
loop_
_publ_author_name
J.Zaleski
'Tillmann Kopke'
'Maren Pink'

_publ_section_title
;Elucidation of the extraordinary 4-membered pyrrole
ring-contracted azeteoporphyrinoid as an intermediate in chlorin
oxidation
;
_journal_issue 47
_journal_name_full 'Chemical Communications'
_journal_paper_doi 10.1039/b611567e
_journal_year 2006
_chemical_formula_moiety 'C43 H24 Cu N4 O'
_chemical_formula_sum 'C43 H26 Cu N4 O'
_chemical_formula_weight 678.22
_chemical_name_systematic
;
?
;
_space_group_IT_number 14
_symmetry_cell_setting monoclinic
_symmetry_space_group_name_Hall '-P 2yn'
_symmetry_space_group_name_H-M 'P 1 21/n 1'
_atom_sites_solution_hydrogens geom
_atom_sites_solution_primary direct
_atom_sites_solution_secondary difmap
_audit_creation_method SHELXL-97
_cell_angle_alpha 90.00
_cell_angle_beta 119.522(3)
_cell_angle_gamma 90.00
_cell_formula_units_Z 4
_cell_length_a 14.680(2)
_cell_length_b 16.236(2)
_cell_length_c 14.8470(19)
_cell_measurement_reflns_used 2599
_cell_measurement_temperature 130(2)
_cell_measurement_theta_max 25.0
_cell_measurement_theta_min 2.5
_cell_volume 3079.2(7)
_computing_cell_refinement 'SAINT (Bruker, 2003)'
_computing_data_collection 'SMART (Bruker, 2001)'
_computing_data_reduction 'SAINT (Bruker, 2003)'
_computing_molecular_graphics 'SHELXTL (Bruker, 2003), XTEL (loc. libr.)'
_computing_publication_material 'SHELXTL (Bruker, 2003)'
_computing_structure_refinement 'SHELXL-97 (Sheldrick, 1997)'
_computing_structure_solution 'SIR-92 (Altomare, 1993)'
_diffrn_ambient_temperature 130(2)
_diffrn_detector 'CCD area detector'
_diffrn_detector_area_resol_mean 44.52
_diffrn_detector_type 'Bruker SMART 6000'
_diffrn_measured_fraction_theta_full 0.998
_diffrn_measured_fraction_theta_max 0.998
_diffrn_measurement_details '0.30 degree frames measured for 5 seconds each'
_diffrn_measurement_device 'three-circle goniometer with fixed chi'
_diffrn_measurement_device_type 'Bruker Platform goniometer'
_diffrn_measurement_method \w-scans
_diffrn_radiation_monochromator graphite
_diffrn_radiation_source 'fine-focus sealed tube'
_diffrn_radiation_type MoK\a
_diffrn_radiation_wavelength 0.71073
_diffrn_reflns_av_R_equivalents 0.0564
_diffrn_reflns_av_sigmaI/netI 0.0669
_diffrn_reflns_limit_h_max 13
_diffrn_reflns_limit_h_min -17
_diffrn_reflns_limit_k_max 19
_diffrn_reflns_limit_k_min -19
_diffrn_reflns_limit_l_max 17
_diffrn_reflns_limit_l_min -12
_diffrn_reflns_number 15876
_diffrn_reflns_theta_full 25.07
_diffrn_reflns_theta_max 25.07
_diffrn_reflns_theta_min 2.01
_exptl_absorpt_coefficient_mu 0.754
_exptl_absorpt_correction_T_max 0.9284
_exptl_absorpt_correction_T_min 0.8340
_exptl_absorpt_correction_type multi-scan
_exptl_absorpt_process_details 'SADABS, R. Blessing; 1995'
_exptl_crystal_colour brown
_exptl_crystal_density_diffrn 1.463
_exptl_crystal_density_method 'not measured'
_exptl_crystal_description plate
_exptl_crystal_F_000 1396
_exptl_crystal_size_max 0.25
_exptl_crystal_size_mid 0.20
_exptl_crystal_size_min 0.10
_refine_diff_density_max 1.144
_refine_diff_density_min -0.536
_refine_diff_density_rms 0.088
_refine_ls_extinction_method none
_refine_ls_goodness_of_fit_ref 1.021
_refine_ls_hydrogen_treatment riding
_refine_ls_matrix_type full
_refine_ls_number_parameters 455
_refine_ls_number_reflns 5462
_refine_ls_number_restraints 92
_refine_ls_restrained_S_all 1.038
_refine_ls_R_factor_all 0.0830
_refine_ls_R_factor_gt 0.0541
_refine_ls_shift/su_max 0.000
_refine_ls_shift/su_mean 0.000
_refine_ls_structure_factor_coef Fsqd
_refine_ls_weighting_details 'calc w=1/[\s^2^(Fo^2^)+(0.0654P)^2^+3.9018P] where P=(Fo^2^+2Fc^2^)/3'
_refine_ls_weighting_scheme calc
_refine_ls_wR_factor_gt 0.1301
_refine_ls_wR_factor_ref 0.1488
_reflns_number_gt 3882
_reflns_number_total 5462
_reflns_threshold_expression >2sigma(I)
_cod_data_source_file b611567e.txt
_cod_original_sg_symbol_H-M P2(1)/n
_cod_database_code 7101583

loop_
_symmetry_equiv_pos_as_xyz
'x, y, z'
'-x+1/2, y+1/2, -z+1/2'
'-x, -y, -z'
'x-1/2, -y-1/2, z-1/2'

loop_
_atom_site_label
_atom_site_type_symbol
_atom_site_fract_x
_atom_site_fract_y
_atom_site_fract_z
_atom_site_U_iso_or_equiv
_atom_site_adp_type
_atom_site_occupancy
_atom_site_symmetry_multiplicity
_atom_site_calc_flag
_atom_site_refinement_flags
_atom_site_disorder_assembly
_atom_site_disorder_group
Cu1 Cu 0.69423(4) 0.11785(3) 0.62720(4) 0.02854(17) Uani 1 1 d . . .
N1 N 0.6079(2) 0.10259(17) 0.4765(2) 0.0284(7) Uani 0.711(4) 1 d PDU A 1
C1 C 0.5012(3) 0.0994(2) 0.4161(3) 0.0256(8) Uani 0.711(4) 1 d PDU A 1
C2 C 0.4679(4) 0.0808(3) 0.3067(4) 0.0220(11) Uani 0.711(4) 1 d PDU A 1
H2 H 0.3984 0.0732 0.2518 0.026 Uiso 0.711(4) 1 calc PR A 1
C3 C 0.5584(4) 0.0766(3) 0.3008(4) 0.0251(10) Uani 0.711(4) 1 d PDU A 1
H3 H 0.5646 0.0669 0.2409 0.030 Uiso 0.711(4) 1 calc PR A 1
C4 C 0.6434(3) 0.0904(2) 0.4071(3) 0.0280(8) Uani 0.711(4) 1 d PDU A 1
N1D N 0.6079(2) 0.10259(17) 0.4765(2) 0.0284(7) Uani 0.289(4) 1 d PDU A 2
C1D C 0.5012(3) 0.0994(2) 0.4161(3) 0.0256(8) Uani 0.289(4) 1 d PDU A 2
C2D C 0.5317(8) 0.0849(8) 0.3410(8) 0.0220(11) Uani 0.289(4) 1 d PDU A 2
O3D O 0.4836(7) 0.0725(5) 0.2523(7) 0.0251(10) Uani 0.289(4) 1 d PDU A 2
C4D C 0.6434(3) 0.0904(2) 0.4071(3) 0.0280(8) Uani 0.289(4) 1 d PDU A 2
C5 C 0.7477(3) 0.0915(2) 0.4305(3) 0.0250(8) Uani 1 1 d . . .
N2 N 0.8229(2) 0.11766(16) 0.6182(2) 0.0246(7) Uani 1 1 d D A .
C6 C 0.8320(3) 0.1033(2) 0.5318(3) 0.0254(8) Uani 1 1 d D A .
C7 C 0.9414(3) 0.0972(2) 0.5602(3) 0.0302(9) Uani 1 1 d D . .
H7 H 0.9684 0.0870 0.5148 0.036 Uiso 1 1 calc R A .
C8 C 0.9975(3) 0.1087(2) 0.6631(3) 0.0293(9) Uani 1 1 d D A .
H8 H 1.0717 0.1087 0.7039 0.035 Uiso 1 1 calc R . .
C9 C 0.9238(3) 0.12107(19) 0.7003(3) 0.0227(8) Uani 1 1 d D . .
C10 C 0.9514(3) 0.13033(19) 0.8047(3) 0.0238(8) Uani 1 1 d . A .
N3 N 0.7723(2) 0.13347(17) 0.7787(2) 0.0257(7) Uani 1 1 d . A .
C11 C 0.8793(3) 0.1375(2) 0.8395(3) 0.0249(8) Uani 1 1 d . . .
C12 C 0.9079(3) 0.1548(2) 0.9457(3) 0.0362(10) Uani 1 1 d . A .
H12 H 0.9769 0.1613 1.0022 0.043 Uiso 1 1 calc R . .
C13 C 0.8203(3) 0.1597(2) 0.9493(3) 0.0364(10) Uani 1 1 d . . .
H13 H 0.8147 0.1700 1.0094 0.044 Uiso 1 1 calc R A .
C14 C 0.7337(3) 0.1468(2) 0.8454(3) 0.0257(8) Uani 1 1 d . A .
C15 C 0.6269(3) 0.1484(2) 0.8174(3) 0.0261(8) Uani 1 1 d . . .
N4 N 0.5653(2) 0.12156(17) 0.6335(2) 0.0309(7) Uani 0.711(4) 1 d PDU A 2
C16 C 0.5503(3) 0.1378(2) 0.7160(3) 0.0293(8) Uani 0.711(4) 1 d PDU A 2
C17 C 0.4331(5) 0.1392(3) 0.6339(5) 0.0333(12) Uani 0.711(4) 1 d PDU A 2
O18 O 0.3573(3) 0.1529(3) 0.6367(4) 0.0443(11) Uani 0.711(4) 1 d PDU A 2
C19 C 0.4630(3) 0.1230(2) 0.5545(3) 0.0265(8) Uani 0.711(4) 1 d PDU A 2
N4D N 0.5653(2) 0.12156(17) 0.6335(2) 0.0309(7) Uani 0.289(4) 1 d PDU A 1
C16D C 0.5503(3) 0.1378(2) 0.7160(3) 0.0293(8) Uani 0.289(4) 1 d PDU A 1
C17D C 0.4431(7) 0.1552(8) 0.6942(9) 0.0333(12) Uani 0.289(4) 1 d PDU A 1
H17D H 0.4189 0.1684 0.7411 0.040 Uiso 0.289(4) 1 calc PR A 1
C18D C 0.3868(8) 0.1475(11) 0.5879(9) 0.0443(11) Uani 0.289(4) 1 d PDU A 1
H18D H 0.3137 0.1562 0.5446 0.053 Uiso 0.289(4) 1 calc PR A 1
C19D C 0.4630(3) 0.1230(2) 0.5545(3) 0.0265(8) Uani 0.289(4) 1 d PDU A 1
C20 C 0.4280(3) 0.11275(19) 0.4502(3) 0.0217(8) Uani 1 1 d . . .
C21 C 0.7709(3) 0.0818(2) 0.3442(3) 0.0262(8) Uani 1 1 d . A .
C22 C 0.7425(4) 0.0109(2) 0.2834(3) 0.0393(11) Uani 1 1 d . . .
H22 H 0.7100 -0.0332 0.2989 0.047 Uiso 1 1 calc R A .
C23 C 0.7606(4) 0.0038(3) 0.2006(3) 0.0472(12) Uani 1 1 d . A .
H23 H 0.7407 -0.0450 0.1600 0.057 Uiso 1 1 calc R . .
C24 C 0.8077(4) 0.0674(3) 0.1769(3) 0.0435(11) Uani 1 1 d . . .
H24 H 0.8193 0.0630 0.1196 0.052 Uiso 1 1 calc R A .
C25 C 0.8375(4) 0.1369(2) 0.2371(4) 0.0411(11) Uani 1 1 d . A .
H25 H 0.8703 0.1806 0.2212 0.049 Uiso 1 1 calc R . .
C26 C 0.8208(3) 0.1444(2) 0.3203(3) 0.0351(10) Uani 1 1 d . . .
H26 H 0.8434 0.1927 0.3618 0.042 Uiso 1 1 calc R A .
C27 C 1.0648(3) 0.1298(2) 0.8839(3) 0.0228(8) Uani 1 1 d . . .
C28 C 1.1054(3) 0.0661(2) 0.9566(3) 0.0253(8) Uani 1 1 d . A .
H28 H 1.0605 0.0233 0.9550 0.030 Uiso 1 1 calc R . .
C29 C 1.2099(3) 0.0648(2) 1.0305(3) 0.0298(9) Uani 1 1 d . . .
H29 H 1.2365 0.0208 1.0789 0.036 Uiso 1 1 calc R A .
C30 C 1.2765(3) 0.1268(2) 1.0350(3) 0.0301(9) Uani 1 1 d . A .
H30 H 1.3484 0.1258 1.0863 0.036 Uiso 1 1 calc R . .
C31 C 1.2369(3) 0.1906(2) 0.9634(3) 0.0304(9) Uani 1 1 d . . .
H31 H 1.2821 0.2334 0.9658 0.036 Uiso 1 1 calc R A .
C32 C 1.1325(3) 0.1921(2) 0.8891(3) 0.0270(8) Uani 1 1 d . A .
H32 H 1.1064 0.2362 0.8408 0.032 Uiso 1 1 calc R . .
C33 C 0.5964(3) 0.1634(2) 0.8980(3) 0.0307(9) Uani 1 1 d . A .
C34 C 0.6282(3) 0.2343(2) 0.9588(3) 0.0347(10) Uani 1 1 d . . .
H34 H 0.6699 0.2740 0.9487 0.042 Uiso 1 1 calc R A .
C35 C 0.6000(3) 0.2477(2) 1.0335(4) 0.0399(11) Uani 1 1 d . A .
H35 H 0.6226 0.2962 1.0745 0.048 Uiso 1 1 calc R . .
C36 C 0.5388(4) 0.1909(3) 1.0488(4) 0.0506(13) Uani 1 1 d . . .
H36 H 0.5192 0.2001 1.1002 0.061 Uiso 1 1 calc R A .
C37 C 0.5064(5) 0.1206(3) 0.9887(5) 0.0618(16) Uani 1 1 d . A .
H37 H 0.4646 0.0811 0.9989 0.074 Uiso 1 1 calc R . .
C38 C 0.5346(4) 0.1075(3) 0.9139(4) 0.0501(13) Uani 1 1 d . . .
H38 H 0.5113 0.0591 0.8726 0.060 Uiso 1 1 calc R A .
C39 C 0.3145(3) 0.11729(19) 0.3746(3) 0.0229(8) Uani 1 1 d . A .
C40 C 0.2404(3) 0.0765(2) 0.3924(3) 0.0295(9) Uani 1 1 d . . .
H40 H 0.2637 0.0446 0.4535 0.035 Uiso 1 1 calc R A .
C41 C 0.1349(3) 0.0818(2) 0.3231(3) 0.0370(10) Uani 1 1 d . A .
H41 H 0.0862 0.0542 0.3372 0.044 Uiso 1 1 calc R . .
C42 C 0.0991(3) 0.1273(2) 0.2325(3) 0.0368(10) Uani 1 1 d . . .
H42 H 0.0265 0.1300 0.1837 0.044 Uiso 1 1 calc R A .
C43 C 0.1708(3) 0.1685(2) 0.2145(3) 0.0321(9) Uani 1 1 d . A .
H43 H 0.1468 0.2006 0.1535 0.038 Uiso 1 1 calc R . .
C44 C 0.2771(3) 0.1638(2) 0.2839(3) 0.0276(9) Uani 1 1 d . . .
H44 H 0.3251 0.1925 0.2697 0.033 Uiso 1 1 calc R A .

loop_
_atom_site_aniso_label
_atom_site_aniso_U_11
_atom_site_aniso_U_22
_atom_site_aniso_U_33
_atom_site_aniso_U_23
_atom_site_aniso_U_13
_atom_site_aniso_U_12
Cu1 0.0300(3) 0.0175(2) 0.0342(3) 0.00220(18) 0.0128(2) -0.00047(18)
N1 0.0263(17) 0.0175(15) 0.0417(19) 0.0012(13) 0.0170(15) 0.0010(12)
C1 0.034(2) 0.0133(16) 0.031(2) 0.0038(14) 0.0171(18) 0.0040(14)
C2 0.027(3) 0.016(2) 0.022(3) 0.001(2) 0.011(2) 0.004(2)
C3 0.025(3) 0.022(2) 0.025(3) 0.001(2) 0.010(2) 0.003(2)
C4 0.029(2) 0.0136(16) 0.036(2) 0.0026(15) 0.0124(17) 0.0014(14)
N1D 0.0263(17) 0.0175(15) 0.0417(19) 0.0012(13) 0.0170(15) 0.0010(12)
C1D 0.034(2) 0.0133(16) 0.031(2) 0.0038(14) 0.0171(18) 0.0040(14)
C2D 0.027(3) 0.016(2) 0.022(3) 0.001(2) 0.011(2) 0.004(2)
O3D 0.025(3) 0.022(2) 0.025(3) 0.001(2) 0.010(2) 0.003(2)
C4D 0.029(2) 0.0136(16) 0.036(2) 0.0026(15) 0.0124(17) 0.0014(14)
C5 0.032(2) 0.0141(16) 0.027(2) 0.0033(14) 0.0132(18) -0.0007(14)
N2 0.0329(19) 0.0163(14) 0.0240(17) 0.0009(12) 0.0135(15) -0.0016(12)
C6 0.029(2) 0.0189(17) 0.028(2) 0.0030(14) 0.0133(18) -0.0026(14)
C7 0.035(2) 0.028(2) 0.033(2) 0.0006(16) 0.021(2) -0.0038(16)
C8 0.027(2) 0.0278(19) 0.032(2) 0.0002(16) 0.0132(19) -0.0047(16)
C9 0.028(2) 0.0156(16) 0.0219(19) 0.0006(13) 0.0108(17) -0.0030(14)
C10 0.029(2) 0.0129(16) 0.028(2) 0.0005(13) 0.0130(17) -0.0008(14)
N3 0.0272(18) 0.0188(15) 0.0346(19) 0.0030(12) 0.0180(16) 0.0018(12)
C11 0.031(2) 0.0166(17) 0.027(2) 0.0027(14) 0.0145(18) 0.0009(14)
C12 0.039(3) 0.0214(19) 0.043(3) 0.0003(17) 0.016(2) 0.0017(17)
C13 0.045(3) 0.024(2) 0.040(3) 0.0042(17) 0.021(2) 0.0008(17)
C14 0.029(2) 0.0158(16) 0.030(2) 0.0040(14) 0.0128(18) 0.0020(15)
C15 0.031(2) 0.0145(16) 0.035(2) 0.0037(15) 0.0189(19) 0.0002(15)
N4 0.0347(18) 0.0208(15) 0.0272(17) 0.0039(13) 0.0077(15) -0.0063(13)
C16 0.027(2) 0.0202(17) 0.035(2) 0.0076(15) 0.0106(18) -0.0017(15)
C17 0.049(3) 0.014(2) 0.046(4) -0.002(3) 0.030(3) -0.008(2)
O18 0.039(2) 0.037(2) 0.053(3) 0.002(2) 0.020(2) -0.0005(19)
C19 0.030(2) 0.0177(17) 0.0256(19) 0.0043(14) 0.0093(16) -0.0046(14)
N4D 0.0347(18) 0.0208(15) 0.0272(17) 0.0039(13) 0.0077(15) -0.0063(13)
C16D 0.027(2) 0.0202(17) 0.035(2) 0.0076(15) 0.0106(18) -0.0017(15)
C17D 0.049(3) 0.014(2) 0.046(4) -0.002(3) 0.030(3) -0.008(2)
C18D 0.039(2) 0.037(2) 0.053(3) 0.002(2) 0.020(2) -0.0005(19)
C19D 0.030(2) 0.0177(17) 0.0256(19) 0.0043(14) 0.0093(16) -0.0046(14)
C20 0.026(2) 0.0127(16) 0.0244(19) 0.0014(13) 0.0108(17) -0.0009(13)
C21 0.029(2) 0.0219(18) 0.025(2) 0.0009(14) 0.0110(17) -0.0001(15)
C22 0.059(3) 0.027(2) 0.031(2) -0.0013(16) 0.021(2) -0.0095(19)
C23 0.077(4) 0.032(2) 0.033(3) -0.0058(18) 0.027(3) -0.004(2)
C24 0.069(3) 0.034(2) 0.037(3) 0.0041(18) 0.034(3) 0.012(2)
C25 0.060(3) 0.030(2) 0.047(3) 0.0019(19) 0.036(3) -0.001(2)
C26 0.048(3) 0.0253(19) 0.040(2) -0.0029(17) 0.028(2) -0.0015(18)
C27 0.028(2) 0.0193(17) 0.0198(19) -0.0018(13) 0.0111(17) -0.0011(14)
C28 0.030(2) 0.0200(17) 0.025(2) -0.0015(14) 0.0127(18) -0.0055(15)
C29 0.039(2) 0.0217(18) 0.026(2) 0.0042(15) 0.0138(19) 0.0029(16)
C30 0.028(2) 0.032(2) 0.024(2) -0.0008(16) 0.0082(18) -0.0001(16)
C31 0.034(2) 0.0237(19) 0.032(2) -0.0027(16) 0.016(2) -0.0081(16)
C32 0.032(2) 0.0201(18) 0.026(2) 0.0013(15) 0.0122(18) -0.0022(15)
C33 0.033(2) 0.0226(19) 0.042(2) -0.0002(16) 0.023(2) 0.0008(16)
C34 0.042(3) 0.0226(19) 0.049(3) -0.0008(17) 0.029(2) -0.0052(17)
C35 0.048(3) 0.028(2) 0.050(3) -0.0089(18) 0.030(2) -0.0015(18)
C36 0.075(4) 0.036(2) 0.072(4) -0.005(2) 0.060(3) 0.000(2)
C37 0.094(4) 0.036(3) 0.101(5) -0.014(3) 0.083(4) -0.018(3)
C38 0.075(4) 0.026(2) 0.081(4) -0.017(2) 0.063(3) -0.017(2)
C39 0.029(2) 0.0122(15) 0.0239(19) -0.0030(13) 0.0102(17) -0.0002(14)
C40 0.031(2) 0.0169(17) 0.038(2) 0.0065(15) 0.016(2) 0.0032(15)
C41 0.032(2) 0.023(2) 0.051(3) 0.0003(18) 0.017(2) -0.0021(17)
C42 0.026(2) 0.0227(19) 0.042(3) -0.0030(17) 0.002(2) 0.0019(16)
C43 0.038(3) 0.0197(18) 0.025(2) -0.0009(15) 0.0050(19) 0.0012(16)
C44 0.034(2) 0.0181(17) 0.025(2) -0.0022(14) 0.0102(19) -0.0020(15)

loop_
_atom_type_symbol
_atom_type_description
_atom_type_scat_dispersion_real
_atom_type_scat_dispersion_imag
_atom_type_scat_source
C C 0.0033 0.0016 'International Tables Vol C Tables 4.2.6.8 and 6.1.1.4'
H H 0.0000 0.0000 'International Tables Vol C Tables 4.2.6.8 and 6.1.1.4'
N N 0.0061 0.0033 'International Tables Vol C Tables 4.2.6.8 and 6.1.1.4'
O O 0.0106 0.0060 'International Tables Vol C Tables 4.2.6.8 and 6.1.1.4'
Cu Cu 0.3201 1.2651 'International Tables Vol C Tables 4.2.6.8 and 6.1.1.4'

loop_
_geom_angle_atom_site_label_1
_geom_angle_atom_site_label_2
_geom_angle_atom_site_label_3
_geom_angle
N4 Cu1 N2 178.03(12)
N4 Cu1 N1 87.82(12)
N2 Cu1 N1 91.39(12)
N4 Cu1 N3 88.47(13)
N2 Cu1 N3 92.32(12)
N1 Cu1 N3 176.29(12)
C1 N1 C4 103.7(3)
C1 N1 Cu1 129.5(2)
C4 N1 Cu1 126.7(2)
N1 C1 C20 125.9(3)
N1 C1 C2 112.2(3)
C20 C1 C2 121.9(3)
C3 C2 C1 105.9(4)
C3 C2 H2 127.0
C1 C2 H2 127.0
C2 C3 C4 105.0(4)
C2 C3 H3 127.5
C4 C3 H3 127.5
N1 C4 C5 125.8(3)
N1 C4 C3 113.0(3)
C5 C4 C3 121.2(4)
C4 C5 C6 123.1(3)
C4 C5 C21 118.3(3)
C6 C5 C21 118.6(3)
C6 N2 C9 106.0(3)
C6 N2 Cu1 127.2(2)
C9 N2 Cu1 126.2(2)
N2 C6 C5 125.4(3)
N2 C6 C7 110.1(3)
C5 C6 C7 124.4(3)
C8 C7 C6 107.0(3)
C8 C7 H7 126.5
C6 C7 H7 126.5
C7 C8 C9 107.3(3)
C7 C8 H8 126.3
C9 C8 H8 126.3
N2 C9 C10 125.4(3)
N2 C9 C8 109.6(3)
C10 C9 C8 124.9(3)
C11 C10 C9 124.1(3)
C11 C10 C27 117.6(3)
C9 C10 C27 118.2(3)
C11 N3 C14 105.1(3)
C11 N3 Cu1 126.1(2)
C14 N3 Cu1 128.7(3)
N3 C11 C10 125.7(3)
N3 C11 C12 110.5(3)
C10 C11 C12 123.8(4)
C13 C12 C11 107.0(4)
C13 C12 H12 126.5
C11 C12 H12 126.5
C12 C13 C14 108.0(4)
C12 C13 H13 126.0
C14 C13 H13 126.0
N3 C14 C15 125.5(3)
N3 C14 C13 109.4(3)
C15 C14 C13 125.1(4)
C16 C15 C14 120.7(4)
C16 C15 C33 119.5(3)
C14 C15 C33 119.8(4)
C16 N4 C19 99.8(3)
C16 N4 Cu1 129.6(3)
C19 N4 Cu1 129.8(3)
C16 N4 C17 51.4(2)
C19 N4 C17 48.4(2)
Cu1 N4 C17 173.0(2)
N4 C16 C15 126.7(3)
N4 C16 C17 84.5(3)
C15 C16 C17 148.7(4)
O18 C17 C19 137.5(6)
O18 C17 C16 133.9(5)
C19 C17 C16 88.5(4)
O18 C17 N4 176.8(5)
C19 C17 N4 44.4(2)
C16 C17 N4 44.0(2)
N4 C19 C20 126.9(3)
N4 C19 C17 87.2(3)
C20 C19 C17 145.9(4)
C18D C17D H17D 129.0
C17D C18D H18D 126.9
C19 C20 C1 119.5(3)
C19 C20 C39 120.1(3)
C1 C20 C39 120.3(3)
C22 C21 C26 117.6(4)
C22 C21 C5 121.5(3)
C26 C21 C5 120.9(3)
C23 C22 C21 121.1(4)
C23 C22 H22 119.4
C21 C22 H22 119.4
C24 C23 C22 120.1(4)
C24 C23 H23 119.9
C22 C23 H23 119.9
C25 C24 C23 119.3(4)
C25 C24 H24 120.3
C23 C24 H24 120.3
C24 C25 C26 121.1(4)
C24 C25 H25 119.5
C26 C25 H25 119.5
C25 C26 C21 120.7(4)
C25 C26 H26 119.6
C21 C26 H26 119.6
C32 C27 C28 118.2(3)
C32 C27 C10 121.9(3)
C28 C27 C10 119.9(3)
C29 C28 C27 120.6(3)
C29 C28 H28 119.7
C27 C28 H28 119.7
C28 C29 C30 120.7(3)
C28 C29 H29 119.7
C30 C29 H29 119.7
C29 C30 C31 119.2(4)
C29 C30 H30 120.4
C31 C30 H30 120.4
C32 C31 C30 120.4(3)
C32 C31 H31 119.8
C30 C31 H31 119.8
C31 C32 C27 120.8(3)
C31 C32 H32 119.6
C27 C32 H32 119.6
C38 C33 C34 118.1(4)
C38 C33 C15 120.7(4)
C34 C33 C15 121.2(3)
C35 C34 C33 120.9(4)
C35 C34 H34 119.6
C33 C34 H34 119.6
C34 C35 C36 120.3(4)
C34 C35 H35 119.8
C36 C35 H35 119.8
C37 C36 C35 119.3(4)
C37 C36 H36 120.4
C35 C36 H36 120.4
C38 C37 C36 120.2(4)
C38 C37 H37 119.9
C36 C37 H37 119.9
C37 C38 C33 121.2(4)
C37 C38 H38 119.4
C33 C38 H38 119.4
C44 C39 C40 117.6(3)
C44 C39 C20 121.1(3)
C40 C39 C20 121.2(3)
C41 C40 C39 121.3(4)
C41 C40 H40 119.3
C39 C40 H40 119.3
C40 C41 C42 120.3(4)
C40 C41 H41 119.8
C42 C41 H41 119.8
C43 C42 C41 119.0(4)
C43 C42 H42 120.5
C41 C42 H42 120.5
C42 C43 C44 121.2(4)
C42 C43 H43 119.4
C44 C43 H43 119.4
C43 C44 C39 120.6(4)
C43 C44 H44 119.7
C39 C44 H44 119.7

loop_
_geom_bond_atom_site_label_1
_geom_bond_atom_site_label_2
_geom_bond_distance
Cu1 N4 1.942(3)
Cu1 N2 1.959(3)
Cu1 N1 1.970(3)
Cu1 N3 1.974(3)
N1 C1 1.370(4)
N1 C4 1.379(4)
C1 C20 1.413(5)
C1 C2 1.478(6)
C2 C3 1.376(6)
C2 H2 0.9500
C3 C4 1.469(6)
C3 H3 0.9500
C4 C5 1.392(5)
C2D O3D 1.164(9)
C5 C6 1.413(5)
C5 C21 1.488(5)
N2 C6 1.373(4)
N2 C9 1.380(4)
C6 C7 1.449(5)
C7 C8 1.344(5)
C7 H7 0.9500
C8 C9 1.450(5)
C8 H8 0.9500
C9 C10 1.404(5)
C10 C11 1.394(5)
C10 C27 1.491(5)
N3 C11 1.375(5)
N3 C14 1.379(5)
C11 C12 1.445(6)
C12 C13 1.316(6)
C12 H12 0.9500
C13 C14 1.451(6)
C13 H13 0.9500
C14 C15 1.411(5)
C15 C16 1.375(5)
C15 C33 1.490(5)
N4 C16 1.372(4)
N4 C19 1.376(4)
N4 C17 1.965(6)
C16 C17 1.543(7)
C17 O18 1.155(6)
C17 C19 1.470(6)
C19 C20 1.380(5)
C17D C18D 1.380(9)
C17D H17D 0.9500
C18D H18D 0.9500
C20 C39 1.483(5)
C21 C22 1.394(5)
C21 C26 1.397(5)
C22 C23 1.385(6)
C22 H22 0.9500
C23 C24 1.381(6)
C23 H23 0.9500
C24 C25 1.370(6)
C24 H24 0.9500
C25 C26 1.379(6)
C25 H25 0.9500
C26 H26 0.9500
C27 C32 1.393(5)
C27 C28 1.399(5)
C28 C29 1.378(5)
C28 H28 0.9500
C29 C30 1.381(5)
C29 H29 0.9500
C30 C31 1.389(5)
C30 H30 0.9500
C31 C32 1.379(5)
C31 H31 0.9500
C32 H32 0.9500
C33 C38 1.383(6)
C33 C34 1.394(5)
C34 C35 1.379(6)
C34 H34 0.9500
C35 C36 1.383(6)
C35 H35 0.9500
C36 C37 1.381(6)
C36 H36 0.9500
C37 C38 1.380(6)
C37 H37 0.9500
C38 H38 0.9500
C39 C44 1.399(5)
C39 C40 1.405(5)
C40 C41 1.377(6)
C40 H40 0.9500
C41 C42 1.392(6)
C41 H41 0.9500
C42 C43 1.378(6)
C42 H42 0.9500
C43 C44 1.385(5)
C43 H43 0.9500
C44 H44 0.9500

loop_
_geom_torsion_atom_site_label_1
_geom_torsion_atom_site_label_2
_geom_torsion_atom_site_label_3
_geom_torsion_atom_site_label_4
_geom_torsion
N4 Cu1 N1 C1 1.1(3)
N2 Cu1 N1 C1 -177.1(3)
N3 Cu1 N1 C1 0.6(19)
N4 Cu1 N1 C4 -177.2(3)
N2 Cu1 N1 C4 4.7(3)
N3 Cu1 N1 C4 -178(37)
C4 N1 C1 C20 -176.5(3)
Cu1 N1 C1 C20 4.9(5)
C4 N1 C1 C2 2.9(4)
Cu1 N1 C1 C2 -175.7(3)
N1 C1 C2 C3 -3.0(5)
C20 C1 C2 C3 176.5(3)
C1 C2 C3 C4 1.6(5)
C1 N1 C4 C5 177.4(3)
Cu1 N1 C4 C5 -4.0(5)
C1 N1 C4 C3 -1.8(4)
Cu1 N1 C4 C3 176.8(3)
C2 C3 C4 N1 0.1(5)
C2 C3 C4 C5 -179.2(4)
N1 C4 C5 C6 1.8(5)
C3 C4 C5 C6 -179.1(3)
N1 C4 C5 C21 -176.5(3)
C3 C4 C5 C21 2.6(5)
N4 Cu1 N2 C6 -71(4)
N1 Cu1 N2 C6 -5.0(3)
N3 Cu1 N2 C6 175.2(3)
N4 Cu1 N2 C9 118(4)
N1 Cu1 N2 C9 -175.7(3)
N3 Cu1 N2 C9 4.5(3)
C9 N2 C6 C5 176.9(3)
Cu1 N2 C6 C5 4.7(5)
C9 N2 C6 C7 0.3(4)
Cu1 N2 C6 C7 -171.9(2)
C4 C5 C6 N2 -2.1(5)
C21 C5 C6 N2 176.2(3)
C4 C5 C6 C7 174.0(3)
C21 C5 C6 C7 -7.7(5)
N2 C6 C7 C8 -0.6(4)
C5 C6 C7 C8 -177.3(3)
C6 C7 C8 C9 0.7(4)
C6 N2 C9 C10 -176.4(3)
Cu1 N2 C9 C10 -4.1(5)
C6 N2 C9 C8 0.2(4)
Cu1 N2 C9 C8 172.5(2)
C7 C8 C9 N2 -0.6(4)
C7 C8 C9 C10 176.0(3)
N2 C9 C10 C11 -0.1(5)
C8 C9 C10 C11 -176.2(3)
N2 C9 C10 C27 177.9(3)
C8 C9 C10 C27 1.8(5)
N4 Cu1 N3 C11 179.6(3)
N2 Cu1 N3 C11 -2.2(3)
N1 Cu1 N3 C11 -180(100)
N4 Cu1 N3 C14 -4.0(3)
N2 Cu1 N3 C14 174.2(3)
N1 Cu1 N3 C14 -3.5(19)
C14 N3 C11 C10 -177.8(3)
Cu1 N3 C11 C10 -0.7(5)
C14 N3 C11 C12 -0.9(4)
Cu1 N3 C11 C12 176.2(2)
C9 C10 C11 N3 2.6(5)
C27 C10 C11 N3 -175.3(3)
C9 C10 C11 C12 -173.9(3)
C27 C10 C11 C12 8.2(5)
N3 C11 C12 C13 1.0(4)
C10 C11 C12 C13 178.0(3)
C11 C12 C13 C14 -0.7(4)
C11 N3 C14 C15 179.9(3)
Cu1 N3 C14 C15 2.9(5)
C11 N3 C14 C13 0.5(4)
Cu1 N3 C14 C13 -176.5(2)
C12 C13 C14 N3 0.2(4)
C12 C13 C14 C15 -179.2(3)
N3 C14 C15 C16 -1.3(5)
C13 C14 C15 C16 178.0(3)
N3 C14 C15 C33 180.0(3)
C13 C14 C15 C33 -0.7(5)
N2 Cu1 N4 C16 -108(4)
N1 Cu1 N4 C16 -174.4(3)
N3 Cu1 N4 C16 5.6(3)
N2 Cu1 N4 C19 59(4)
N1 Cu1 N4 C19 -7.1(3)
N3 Cu1 N4 C19 172.9(3)
N2 Cu1 N4 C17 -12(5)
N1 Cu1 N4 C17 -79(2)
N3 Cu1 N4 C17 101(2)
C19 N4 C16 C15 -176.4(3)
Cu1 N4 C16 C15 -6.3(5)
C17 N4 C16 C15 -177.4(5)
C19 N4 C16 C17 1.0(3)
Cu1 N4 C16 C17 171.1(3)
C14 C15 C16 N4 3.0(5)
C33 C15 C16 N4 -178.3(3)
C14 C15 C16 C17 -172.0(6)
C33 C15 C16 C17 6.7(8)
N4 C16 C17 O18 -176.6(7)
C15 C16 C17 O18 -0.6(11)
N4 C16 C17 C19 -0.9(3)
C15 C16 C17 C19 175.0(6)
C15 C16 C17 N4 175.9(7)
C16 N4 C17 O18 51(10)
C19 N4 C17 O18 -128(10)
Cu1 N4 C17 O18 -51(11)
C16 N4 C17 C19 178.7(4)
Cu1 N4 C17 C19 77(2)
C19 N4 C17 C16 -178.7(4)
Cu1 N4 C17 C16 -101(2)
C16 N4 C19 C20 178.0(3)
Cu1 N4 C19 C20 7.9(5)
C17 N4 C19 C20 179.0(5)
C16 N4 C19 C17 -1.1(3)
Cu1 N4 C19 C17 -171.1(3)
O18 C17 C19 N4 176.3(7)
C16 C17 C19 N4 0.9(3)
O18 C17 C19 C20 -2.3(11)
C16 C17 C19 C20 -177.7(5)
N4 C17 C19 C20 -178.6(7)
N4 C19 C20 C1 -0.2(5)
C17 C19 C20 C1 178.1(5)
N4 C19 C20 C39 -179.1(3)
C17 C19 C20 C39 -0.8(8)
N1 C1 C20 C19 -6.2(5)
C2 C1 C20 C19 174.5(3)
N1 C1 C20 C39 172.7(3)
C2 C1 C20 C39 -6.6(5)
C4 C5 C21 C22 -61.3(5)
C6 C5 C21 C22 120.3(4)
C4 C5 C21 C26 117.7(4)
C6 C5 C21 C26 -60.7(5)
C26 C21 C22 C23 -1.6(6)
C5 C21 C22 C23 177.4(4)
C21 C22 C23 C24 0.0(7)
C22 C23 C24 C25 1.0(7)
C23 C24 C25 C26 -0.3(7)
C24 C25 C26 C21 -1.3(7)
C22 C21 C26 C25 2.2(6)
C5 C21 C26 C25 -176.8(4)
C11 C10 C27 C32 -115.7(4)
C9 C10 C27 C32 66.3(4)
C11 C10 C27 C28 63.4(4)
C9 C10 C27 C28 -114.6(4)
C32 C27 C28 C29 -0.7(5)
C10 C27 C28 C29 -179.8(3)
C27 C28 C29 C30 0.6(6)
C28 C29 C30 C31 -0.4(6)
C29 C30 C31 C32 0.2(6)
C30 C31 C32 C27 -0.2(6)
C28 C27 C32 C31 0.5(5)
C10 C27 C32 C31 179.6(3)
C16 C15 C33 C38 57.9(5)
C14 C15 C33 C38 -123.4(5)
C16 C15 C33 C34 -121.5(4)
C14 C15 C33 C34 57.2(5)
C38 C33 C34 C35 0.7(7)
C15 C33 C34 C35 -179.8(4)
C33 C34 C35 C36 -0.3(7)
C34 C35 C36 C37 0.1(8)
C35 C36 C37 C38 -0.2(9)
C36 C37 C38 C33 0.6(9)
C34 C33 C38 C37 -0.9(8)
C15 C33 C38 C37 179.6(5)
C19 C20 C39 C44 133.3(4)
C1 C20 C39 C44 -45.5(5)
C19 C20 C39 C40 -45.3(5)
C1 C20 C39 C40 135.8(3)
C44 C39 C40 C41 0.2(5)
C20 C39 C40 C41 178.9(3)
C39 C40 C41 C42 0.8(6)
C40 C41 C42 C43 -1.5(6)
C41 C42 C43 C44 1.3(6)
C42 C43 C44 C39 -0.3(5)
C40 C39 C44 C43 -0.4(5)
C20 C39 C44 C43 -179.1(3)
